data_4311862
loop_
_publ_author_name
'Margaret-Jane Crawford'
'Arkady Ellern'
'Konstantin Karaghiosoff'
'Peter Mayer'
'Heinrich N\"oth'
'Max Suter'

_publ_contact_author
;
      Margaret-Jane Crawford
      Institut f\"ur anorganische Chemie
      Universit\"at M\"unchen
      Butenandtstr. 5-13 (Haus D)
      81377 M\"unchen
      Bundesrepublik Deutschland
;
_publ_contact_author_email mjc@cup.uni-muenchen.de
_publ_contact_author_fax '089 2180 77492'
_publ_contact_author_phone '089 2180 77503'
_publ_section_title
;
 Synthesis and Characterization of Heavier Dioxouranium(VI) Dihalides
;
_journal_name_full 'Inorganic Chemistry'
_journal_page_first 7120
_journal_page_last 7126
_journal_paper_doi 10.1021/ic0354926
_journal_volume 43
_journal_year 2004
_chemical_formula_moiety 'C12 H36 I2 N6 O4 P2 U'
_chemical_formula_sum 'C12 H36 I2 N6 O4 P2 U'
_chemical_formula_weight 882.238
_chemical_melting_point 277.6
_chemical_name_common diiodo-bis(hexamethylphosphoramide)dioxouranium(VI)
_chemical_name_systematic
;
diiodo-bis(hexamethylphosphoramide)dioxouranium(VI)
;
_space_group_IT_number 92
_symmetry_cell_setting tetragonal
_symmetry_space_group_name_Hall 'P 4abw 2nw'
_symmetry_space_group_name_H-M 'P 41 21 2'
_atom_sites_solution_hydrogens geom
_atom_sites_solution_primary direct
_atom_sites_solution_secondary difmap
_cell_angle_alpha 90.00
_cell_angle_beta 90.00
_cell_angle_gamma 90.00
_cell_formula_units_Z 4
_cell_length_a 10.6519(3)
_cell_length_b 10.6519(3)
_cell_length_c 24.0758(6)
_cell_measurement_reflns_used 68063
_cell_measurement_temperature 200(2)
_cell_measurement_theta_max 25.028
_cell_measurement_theta_min 3.134
_cell_volume 2731.71(13)
_computing_cell_refinement 'HKL Scalepack (Otwinowski & Minor 1997)'
_computing_data_collection 'Collect (Nonius BV, 1997-2000)'
_computing_data_reduction
;
'HKL Denzo & Scalepack (Otwinowski & Minor 1997)'
;
_computing_molecular_graphics 'DIAMOND (Brandenburg, 1996)'
_computing_structure_refinement 'SHELXL-97 (G. M. Sheldrick. University of G\"ottingen, 97-2 version)'
_computing_structure_solution
;
A. Altomare, M. C. Burla, M. Camalli, G. L. Cascarano, C. Giacovazzo, A.
Guagliardi, A. G. G. Moliterni, G. Polidori, R. Spagna: SIR97: a new tool for
crystal structure determination and refinement; J. Appl. Crystallogr. 1999,
32, 115-119.
;
_diffrn_ambient_temperature 202(2)
_diffrn_detector_area_resol_mean 9
_diffrn_measured_fraction_theta_full 0.995
_diffrn_measured_fraction_theta_max 0.995
_diffrn_measurement_device_type KappaCCD
_diffrn_measurement_method 'area detection'
_diffrn_radiation_monochromator graphite
_diffrn_radiation_source 'rotatting anode'
_diffrn_radiation_type MoK\a
_diffrn_radiation_wavelength 0.71073
_diffrn_reflns_av_R_equivalents 0.0579
_diffrn_reflns_av_sigmaI/netI 0.0298
_diffrn_reflns_limit_h_max 12
_diffrn_reflns_limit_h_min -12
_diffrn_reflns_limit_k_max 11
_diffrn_reflns_limit_k_min -12
_diffrn_reflns_limit_l_max 28
_diffrn_reflns_limit_l_min -23
_diffrn_reflns_number 18499
_diffrn_reflns_theta_full 25.03
_diffrn_reflns_theta_max 25.03
_diffrn_reflns_theta_min 3.18
_exptl_absorpt_coefficient_mu 8.345
_exptl_absorpt_correction_T_max 0.6020
_exptl_absorpt_correction_T_min 0.3015
_exptl_absorpt_correction_type numerical
_exptl_absorpt_process_details
; 
crystal faces optimized with XShape, rev. 1.02, STOE (Darmstadt, Germany)
Absorption correction with XRed, rev 1.09, STOE (Darmstadt, Germany)
;
_exptl_crystal_colour yellow
_exptl_crystal_density_diffrn 2.14518
_exptl_crystal_density_method 'not measured'
_exptl_crystal_description platelet
_exptl_crystal_F_000 1640
_exptl_crystal_size_max 0.30
_exptl_crystal_size_mid 0.16
_exptl_crystal_size_min 0.03
_refine_diff_density_max 1.936
_refine_diff_density_min -2.633
_refine_diff_density_rms 0.209
_refine_ls_extinction_coef 0.0015(3)
_refine_ls_extinction_method SHELXL
_refine_ls_goodness_of_fit_ref 1.110
_refine_ls_hydrogen_treatment mixed
_refine_ls_matrix_type full
_refine_ls_number_parameters 126
_refine_ls_number_reflns 2414
_refine_ls_number_restraints 0
_refine_ls_restrained_S_all 1.110
_refine_ls_R_factor_all 0.0500
_refine_ls_R_factor_gt 0.0464
_refine_ls_shift/su_max 0.000
_refine_ls_shift/su_mean 0.000
_refine_ls_structure_factor_coef Fsqd
_refine_ls_weighting_details 'calc w=1/[\s^2^(Fo^2^)+(0.0785P)^2^+19.9222P] where P=(Fo^2^+2Fc^2^)/3'
_refine_ls_weighting_scheme calc
_refine_ls_wR_factor_gt 0.1374
_refine_ls_wR_factor_ref 0.1405
_reflns_number_gt 2245
_reflns_number_total 2414
_reflns_threshold_expression >2sigma(I)
_cod_data_source_file ic0354926si20040705_042654_2.cif
_cod_data_source_block hn122
_cod_original_cell_volume 2731.71(12)
_cod_database_code 4311862

loop_
_symmetry_equiv_pos_as_xyz
'x, y, z'
'-x, -y, z+1/2'
'x+1/2, -y+1/2, -z+3/4'
'-x+1/2, y+1/2, -z+1/4'
'-y, -x, -z+1/2'
'y, x, -z'
'y+1/2, -x+1/2, z+3/4'
'-y+1/2, x+1/2, z+1/4'

loop_
_atom_site_label
_atom_site_type_symbol
_atom_site_fract_x
_atom_site_fract_y
_atom_site_fract_z
_atom_site_U_iso_or_equiv
_atom_site_adp_type
_atom_site_occupancy
_atom_site_symmetry_multiplicity
_atom_site_calc_flag
_atom_site_refinement_flags
_atom_site_disorder_assembly
_atom_site_disorder_group
U1 U 0.02484(4) 0.02484(4) 0.0000 0.0404(3) Uani 1 2 d S . .
I1 I 0.21865(16) 0.21865(16) 0.0000 0.1163(8) Uani 1 2 d S . .
I2 I -0.17760(9) -0.17760(9) 0.0000 0.0633(4) Uani 1 2 d S . .
P1 P -0.2211(3) 0.2772(3) -0.01191(13) 0.0453(8) Uani 1 1 d . . .
O1 O -0.1258(9) 0.1737(9) -0.0089(4) 0.058(3) Uani 1 1 d . . .
O2 O 0.0126(8) 0.0367(9) 0.0726(3) 0.055(2) Uani 1 1 d . . .
N1 N -0.2745(15) 0.3011(14) 0.0502(5) 0.074(4) Uani 1 1 d . . .
N2 N -0.3319(12) 0.2330(14) -0.0534(5) 0.063(3) Uani 1 1 d . . .
N3 N -0.1600(13) 0.4121(13) -0.0325(7) 0.070(4) Uani 1 1 d . . .
C1 C -0.299(2) 0.193(2) 0.0850(7) 0.092(6) Uani 1 1 d . . .
H1A H -0.2501 0.1217 0.0719 0.137 Uiso 1 1 calc R . .
H1B H -0.3889 0.1728 0.0834 0.137 Uiso 1 1 calc R . .
H1C H -0.2759 0.2129 0.1234 0.137 Uiso 1 1 calc R . .
C2 C -0.324(4) 0.415(3) 0.0686(11) 0.19(2) Uani 1 1 d . . .
H2A H -0.3011 0.4822 0.0426 0.286 Uiso 1 1 calc R . .
H2B H -0.2910 0.4348 0.1055 0.286 Uiso 1 1 calc R . .
H2C H -0.4161 0.4089 0.0705 0.286 Uiso 1 1 calc R . .
C3 C -0.312(2) 0.138(2) -0.0976(8) 0.102(8) Uani 1 1 d . . .
H3A H -0.2259 0.1051 -0.0948 0.153 Uiso 1 1 calc R . .
H3B H -0.3234 0.1773 -0.1340 0.153 Uiso 1 1 calc R . .
H3C H -0.3718 0.0694 -0.0930 0.153 Uiso 1 1 calc R . .
C4 C -0.451(2) 0.301(3) -0.0543(11) 0.155(14) Uani 1 1 d . . .
H4A H -0.4533 0.3602 -0.0232 0.233 Uiso 1 1 calc R . .
H4B H -0.5203 0.2411 -0.0509 0.233 Uiso 1 1 calc R . .
H4C H -0.4584 0.3468 -0.0894 0.233 Uiso 1 1 calc R . .
C5 C -0.046(2) 0.4546(16) -0.0056(12) 0.127(10) Uani 1 1 d . . .
H5A H -0.0387 0.4144 0.0308 0.190 Uiso 1 1 calc R . .
H5B H -0.0495 0.5459 -0.0009 0.190 Uiso 1 1 calc R . .
H5C H 0.0263 0.4323 -0.0286 0.190 Uiso 1 1 calc R . .
C6 C -0.184(3) 0.462(2) -0.0853(8) 0.104(8) Uani 1 1 d . . .
H6A H -0.2650 0.4302 -0.0987 0.157 Uiso 1 1 calc R . .
H6B H -0.1174 0.4356 -0.1109 0.157 Uiso 1 1 calc R . .
H6C H -0.1865 0.5534 -0.0832 0.157 Uiso 1 1 calc R . .

loop_
_atom_site_aniso_label
_atom_site_aniso_U_11
_atom_site_aniso_U_22
_atom_site_aniso_U_33
_atom_site_aniso_U_23
_atom_site_aniso_U_13
_atom_site_aniso_U_12
U1 0.0423(3) 0.0423(3) 0.0368(3) -0.00127(16) 0.00127(16) 0.0127(3)
I1 0.1098(11) 0.1098(11) 0.1293(17) 0.0072(12) -0.0072(12) -0.0172(14)
I2 0.0587(5) 0.0587(5) 0.0724(8) -0.0043(6) 0.0043(6) -0.0005(6)
P1 0.0428(16) 0.0436(17) 0.0493(17) -0.0039(13) -0.0048(13) 0.0119(14)
O1 0.047(5) 0.055(6) 0.073(6) -0.006(5) -0.011(5) 0.015(4)
O2 0.058(6) 0.073(6) 0.033(4) -0.007(4) 0.004(3) 0.007(4)
N1 0.084(10) 0.075(10) 0.064(7) -0.011(7) 0.003(7) 0.020(8)
N2 0.050(7) 0.069(8) 0.069(7) 0.007(7) -0.013(6) 0.008(6)
N3 0.057(8) 0.047(7) 0.106(11) 0.005(7) -0.013(8) 0.009(6)
C1 0.115(18) 0.095(16) 0.065(10) -0.002(10) 0.028(11) -0.008(13)
C2 0.35(6) 0.10(2) 0.120(19) -0.011(16) 0.09(3) 0.12(3)
C3 0.13(2) 0.087(14) 0.091(13) -0.017(11) -0.048(13) -0.021(14)
C4 0.063(14) 0.27(4) 0.14(2) -0.02(2) -0.047(14) 0.07(2)
C5 0.13(2) 0.039(9) 0.21(3) 0.033(14) -0.06(2) -0.006(9)
C6 0.15(2) 0.075(13) 0.086(13) -0.001(12) 0.030(14) -0.026(15)

loop_
_atom_type_symbol
_atom_type_description
_atom_type_scat_dispersion_real
_atom_type_scat_dispersion_imag
_atom_type_scat_source
C C 0.0033 0.0016 'International Tables Vol C Tables 4.2.6.8 and 6.1.1.4'
H H 0.0000 0.0000 'International Tables Vol C Tables 4.2.6.8 and 6.1.1.4'
N N 0.0061 0.0033 'International Tables Vol C Tables 4.2.6.8 and 6.1.1.4'
O O 0.0106 0.0060 'International Tables Vol C Tables 4.2.6.8 and 6.1.1.4'
P P 0.1023 0.0942 'International Tables Vol C Tables 4.2.6.8 and 6.1.1.4'
I I -0.4742 1.8119 'International Tables Vol C Tables 4.2.6.8 and 6.1.1.4'
U U -9.6767 9.6646 'International Tables Vol C Tables 4.2.6.8 and 6.1.1.4'

loop_
_geom_angle_atom_site_label_1
_geom_angle_atom_site_label_2
_geom_angle_atom_site_label_3
_geom_angle
_geom_angle_site_symmetry_1
_geom_angle_site_symmetry_3
_geom_angle_publ_flag
O2 U1 O2 179.8(7) 6 . ?
O2 U1 O1 89.5(4) 6 6 ?
O2 U1 O1 90.5(4) . 6 ?
O2 U1 O1 90.5(4) 6 . ?
O2 U1 O1 89.5(4) . . ?
O1 U1 O1 179.3(5) 6 . ?
O2 U1 I1 90.1(3) 6 . ?
O2 U1 I1 90.1(3) . . ?
O1 U1 I1 90.3(2) 6 . ?
O1 U1 I1 90.3(2) . . ?
O2 U1 I2 89.9(3) 6 . ?
O2 U1 I2 89.9(3) . . ?
O1 U1 I2 89.7(2) 6 . ?
O1 U1 I2 89.7(2) . . ?
I1 U1 I2 180.00(3) . . ?
O1 P1 N2 108.0(6) . . ?
O1 P1 N1 107.9(6) . . ?
N2 P1 N1 111.1(8) . . ?
O1 P1 N3 112.8(6) . . ?
N2 P1 N3 110.8(7) . . ?
N1 P1 N3 106.2(8) . . ?
P1 O1 U1 176.2(6) . . ?
C2 N1 C1 115.9(17) . . ?
C2 N1 P1 124.2(15) . . ?
C1 N1 P1 118.4(12) . . ?
C4 N2 C3 117.0(17) . . ?
C4 N2 P1 119.9(15) . . ?
C3 N2 P1 122.4(12) . . ?
C6 N3 C5 116.2(18) . . ?
C6 N3 P1 121.8(14) . . ?
C5 N3 P1 117.9(12) . . ?
N1 C1 H1A 109.5 . . ?
N1 C1 H1B 109.5 . . ?
H1A C1 H1B 109.5 . . ?
N1 C1 H1C 109.5 . . ?
H1A C1 H1C 109.5 . . ?
H1B C1 H1C 109.5 . . ?
N1 C2 H2A 109.5 . . ?
N1 C2 H2B 109.5 . . ?
H2A C2 H2B 109.5 . . ?
N1 C2 H2C 109.5 . . ?
H2A C2 H2C 109.5 . . ?
H2B C2 H2C 109.5 . . ?
N2 C3 H3A 109.5 . . ?
N2 C3 H3B 109.5 . . ?
H3A C3 H3B 109.5 . . ?
N2 C3 H3C 109.5 . . ?
H3A C3 H3C 109.5 . . ?
H3B C3 H3C 109.5 . . ?
N2 C4 H4A 109.5 . . ?
N2 C4 H4B 109.5 . . ?
H4A C4 H4B 109.5 . . ?
N2 C4 H4C 109.5 . . ?
H4A C4 H4C 109.5 . . ?
H4B C4 H4C 109.5 . . ?
N3 C5 H5A 109.5 . . ?
N3 C5 H5B 109.5 . . ?
H5A C5 H5B 109.5 . . ?
N3 C5 H5C 109.5 . . ?
H5A C5 H5C 109.5 . . ?
H5B C5 H5C 109.5 . . ?
N3 C6 H6A 109.5 . . ?
N3 C6 H6B 109.5 . . ?
H6A C6 H6B 109.5 . . ?
N3 C6 H6C 109.5 . . ?
H6A C6 H6C 109.5 . . ?
H6B C6 H6C 109.5 . . ?

loop_
_geom_bond_atom_site_label_1
_geom_bond_atom_site_label_2
_geom_bond_distance
_geom_bond_site_symmetry_2
_geom_bond_publ_flag
U1 O2 1.758(8) 6 ?
U1 O2 1.758(8) . ?
U1 O1 2.266(9) 6 ?
U1 O1 2.266(9) . ?
U1 I1 2.920(2) . ?
U1 I2 3.0496(15) . ?
P1 O1 1.500(9) . ?
P1 N2 1.616(13) . ?
P1 N1 1.619(13) . ?
P1 N3 1.654(15) . ?
N1 C2 1.40(2) . ?
N1 C1 1.44(2) . ?
N2 C4 1.46(2) . ?
N2 C3 1.48(2) . ?
N3 C6 1.40(2) . ?
N3 C5 1.44(3) . ?
C1 H1A 0.9800 . ?
C1 H1B 0.9800 . ?
C1 H1C 0.9800 . ?
C2 H2A 0.9800 . ?
C2 H2B 0.9800 . ?
C2 H2C 0.9800 . ?
C3 H3A 0.9800 . ?
C3 H3B 0.9800 . ?
C3 H3C 0.9800 . ?
C4 H4A 0.9800 . ?
C4 H4B 0.9800 . ?
C4 H4C 0.9800 . ?
C5 H5A 0.9800 . ?
C5 H5B 0.9800 . ?
C5 H5C 0.9800 . ?
C6 H6A 0.9800 . ?
C6 H6B 0.9800 . ?
C6 H6C 0.9800 . ?
